data_1508970
loop_
_publ_author_name
'Mugnaioli, E.'
'Andrusenko, I.'
'Sch\"uler, T.'
'Loges, N.'
'Panth\"ofer, M.'
'Dinnebier, R. E.'
'Tremel, W.'
'Kolb, U.'

_publ_contact_author_address
;
Institut f\"ur Physikalische Chemie
Welderweg 11
Johannes Gutenberg Universit\"at
D-55099 Mainz, Germany
;
_publ_contact_author_email kolb@uni-mainz.de
_publ_contact_author_name 'Dr. Ute Kolb'
_publ_contact_author_phone 49(6131)3924154
_publ_section_title
;
 Ab Initio Structure Determination of Vaterite by Automated Electron
 Diffraction
;
_journal_issue 28
_journal_name_full 'Angewandte Chemie International Edition'
_journal_page_first 7041
_journal_page_last 7045
_journal_paper_doi 10.1002/anie.201200845
_journal_volume 51
_journal_year 2012
_chemical_formula_sum 'C1.5 Ca1.5 O4.5'
_chemical_formula_weight 150.13
_chemical_name_mineral Vaterite
_space_group_IT_number 15
_symmetry_cell_setting monoclinic
_symmetry_Int_Tables_number 15
_symmetry_space_group_name_Hall '-C 2yc'
_symmetry_space_group_name_H-M 'C 1 2/c 1'
_atom_sites_solution_hydrogens geom
_atom_sites_solution_primary direct
_atom_sites_solution_secondary difmap
_atom_type_scat_source 'P.A. Doyle, P.S. Turner, Acta Crystallogr. A 1968, 24, 390-397'
_cell_angle_alpha 90.00
_cell_angle_beta 118.37
_cell_angle_gamma 90.00
_cell_formula_units_Z 8
_cell_length_a 12.170
_cell_length_b 7.120
_cell_length_c 9.470
_cell_volume 722.026
_computing_cell_refinement ADT3D
_computing_data_collection 'ADT module'
_computing_data_reduction 'own developed routines'
_computing_molecular_graphics 'Materials Studio'
_computing_structure_refinement 'SHELXL-97 (Sheldrick, 1997)'
_computing_structure_solution Sir2008
_diffrn_ambient_temperature 295(2)
_diffrn_detector '14-bit CCD GATAN 794MSC, 1024x1024 pixels'
_diffrn_measured_fraction_theta_full 0.813
_diffrn_measured_fraction_theta_max 0.813
_diffrn_measurement_device_type 'FEI Tecnai F30 ST'
_diffrn_radiation_monochromator not
_diffrn_radiation_probe electron
_diffrn_radiation_type electrons
_diffrn_radiation_wavelength 0.01970
_diffrn_reflns_av_R_equivalents 0.2112
_diffrn_reflns_av_sigmaI/netI 0.1273
_diffrn_reflns_limit_h_max 12
_diffrn_reflns_limit_h_min -11
_diffrn_reflns_limit_k_max 7
_diffrn_reflns_limit_k_min -7
_diffrn_reflns_limit_l_max 10
_diffrn_reflns_limit_l_min -10
_diffrn_reflns_number 1176
_diffrn_reflns_theta_full 0.63
_diffrn_reflns_theta_max 0.63
_diffrn_reflns_theta_min 0.10
_exptl_absorpt_coefficient_mu 0.014
_exptl_crystal_density_diffrn 2.762
_exptl_crystal_density_method 'not measured'
_exptl_crystal_description nanocrystal
_exptl_crystal_F_000 220
_exptl_crystal_size_mid 0.00004
_exptl_crystal_size_min 0.00003
_refine_diff_density_max 1.170
_refine_diff_density_min -0.423
_refine_diff_density_rms 0.173
_refine_ls_extinction_method none
_refine_ls_goodness_of_fit_ref 3.715
_refine_ls_hydrogen_treatment mixed
_refine_ls_matrix_type full
_refine_ls_number_parameters 30
_refine_ls_number_reflns 427
_refine_ls_number_restraints 13
_refine_ls_restrained_S_all 3.689
_refine_ls_R_factor_all 0.3870
_refine_ls_R_factor_gt 0.3761
_refine_ls_shift/su_max 0.006
_refine_ls_shift/su_mean 0.002
_refine_ls_structure_factor_coef Fsqd
_refine_ls_weighting_details 'calc w=1/[\s^2^(Fo^2^)+(0.1000P)^2^+0.0000P] where P=(Fo^2^+2Fc^2^)/3'
_refine_ls_weighting_scheme calc
_refine_ls_wR_factor_gt 0.6852
_refine_ls_wR_factor_ref 0.7024
_reflns_number_gt 314
_reflns_number_total 427
_reflns_threshold_expression >2sigma(I)
_cod_data_source_file CaCO3_vaterite_C2_c_DC236.cif
_cod_data_source_block vaterite_ref_good3_chateigner_2310010
_cod_original_cell_volume 722.0
_cod_original_sg_symbol_H-M C2/c
_cod_original_formula_sum 'C1.50 Ca1.50 O4.50'
_cod_database_code 1508970

loop_
_symmetry_equiv_pos_as_xyz
'x, y, z'
'-x, y, -z+1/2'
'x+1/2, y+1/2, z'
'-x+1/2, y+1/2, -z+1/2'
'-x, -y, -z'
'x, -y, z-1/2'
'-x+1/2, -y+1/2, -z'
'x+1/2, -y+1/2, z-1/2'

loop_
_atom_site_label
_atom_site_type_symbol
_atom_site_fract_x
_atom_site_fract_y
_atom_site_fract_z
_atom_site_U_iso_or_equiv
_atom_site_adp_type
_atom_site_occupancy
_atom_site_symmetry_multiplicity
_atom_site_calc_flag
_atom_site_refinement_flags
Ca1 Ca 0.2500 0.2500 0.0000 0.051(5) Uiso 1 2 d S
Ca2 Ca 0.0793(9) 0.2631(13) 0.5033(10) 0.036(4) Uiso 1 1 d .
C1 C 0.1837(19) 0.392(3) 0.262(2) 0.048(8) Uiso 1 1 d D
C2 C 0.0000 0.947(4) 0.2500 0.046(10) Uiso 1 2 d SD
O1 O 0.092(2) 0.434(5) 0.132(3) 0.094(11) Uiso 1 1 d D
O2 O 0.200(3) 0.443(5) 0.399(3) 0.101(12) Uiso 1 1 d D
O3 O 0.057(4) 0.859(4) 0.3831(12) 0.101(12) Uiso 1 1 d D
O4 O 0.274(2) 0.292(4) 0.265(3) 0.069(9) Uiso 1 1 d D
O5 O 0.0000 0.129(4) 0.2500 0.071(12) Uiso 1 2 d S

loop_
_geom_angle_atom_site_label_1
_geom_angle_atom_site_label_2
_geom_angle_atom_site_label_3
_geom_angle
_geom_angle_site_symmetry_1
_geom_angle_site_symmetry_3
O4 Ca1 O4 180.000(2) . 7
O4 Ca1 O3 98.0(10) . 6_565
O4 Ca1 O3 82.0(10) 7 6_565
O4 Ca1 O3 82.0(10) . 4_545
O4 Ca1 O3 98.0(10) 7 4_545
O3 Ca1 O3 180.0(12) 6_565 4_545
O4 Ca1 O2 79.0(10) . 4_545
O4 Ca1 O2 101.0(10) 7 4_545
O3 Ca1 O2 83.4(11) 6_565 4_545
O3 Ca1 O2 96.6(11) 4_545 4_545
O4 Ca1 O2 101.0(10) . 6_565
O4 Ca1 O2 79.0(10) 7 6_565
O3 Ca1 O2 96.6(11) 6_565 6_565
O3 Ca1 O2 83.4(11) 4_545 6_565
O2 Ca1 O2 180.000(1) 4_545 6_565
O4 Ca2 O5 136.9(10) 7_556 .
O4 Ca2 O1 143.2(12) 7_556 2
O5 Ca2 O1 79.3(9) . 2
O4 Ca2 O3 84.0(10) 7_556 5_566
O5 Ca2 O3 105.3(5) . 5_566
O1 Ca2 O3 78.7(11) 2 5_566
O4 Ca2 O1 79.8(10) 7_556 6_566
O5 Ca2 O1 140.6(10) . 6_566
O1 Ca2 O1 68.0(8) 2 6_566
O3 Ca2 O1 89.5(9) 5_566 6_566
O4 Ca2 O2 98.1(11) 7_556 .
O5 Ca2 O2 80.5(7) . .
O1 Ca2 O2 93.5(11) 2 .
O3 Ca2 O2 169.0(11) 5_566 .
O1 Ca2 O2 80.3(10) 6_566 .
O1 C1 O2 126(2) . .
O1 C1 O4 119.8(19) . .
O2 C1 O4 115(3) . .
O3 C2 O3 121(2) 2 .
O3 C2 O5 119.4(10) 2 1_565
O3 C2 O5 119.4(10) . 1_565
C1 O1 Ca2 127(2) . 2
C1 O1 Ca2 121(2) . 6_565
Ca2 O1 Ca2 112.0(8) 2 6_565
C1 O2 Ca1 125(2) . 4
C1 O2 Ca2 115(2) . .
Ca1 O2 Ca2 113.9(11) 4 .
C2 O3 Ca1 128(3) . 4
C2 O3 Ca2 116(2) . 5_566
Ca1 O3 Ca2 115.1(8) 4 5_566
C1 O4 Ca1 111.5(17) . .
C1 O4 Ca2 114(2) . 7_556
Ca1 O4 Ca2 133.4(12) . 7_556
C2 O5 Ca2 114.3(7) 1_545 .
C2 O5 Ca2 114.3(7) 1_545 2
Ca2 O5 Ca2 131.5(14) . 2

loop_
_geom_bond_atom_site_label_1
_geom_bond_atom_site_label_2
_geom_bond_distance
_geom_bond_site_symmetry_2
Ca1 O4 2.40(3) .
Ca1 O4 2.40(3) 7
Ca1 O3 2.21(4) 6_565
Ca1 O3 2.21(4) 4_545
Ca1 O2 2.35(4) 4_545
Ca1 O2 2.35(4) 6_565
Ca2 O4 2.11(3) 7_556
Ca2 O5 2.323(14) .
Ca2 O1 2.22(3) 2
Ca2 O3 2.52(4) 5_566
Ca2 O1 2.45(4) 6_566
Ca2 O2 2.48(4) .
C1 O1 1.242(16) .
C1 O2 1.263(18) .
C1 O4 1.301(18) .
C2 O3 1.278(11) 2
C2 O3 1.278(11) .
C2 O5 1.297(17) 1_565
O1 Ca2 2.22(3) 2
O1 Ca2 2.45(4) 6_565
O2 Ca1 2.35(4) 4
O3 Ca1 2.21(4) 4
O3 Ca2 2.52(4) 5_566
O4 Ca2 2.11(3) 7_556
O5 C2 1.297(17) 1_545
O5 Ca2 2.323(14) 2
